data_4026362
loop_
_publ_author_name
'Tillmann Kleine'
'Roland Fr\"ohlich'
'Birgit Wibbeling'
'Ernst-Ulrich W\"urthwein'

_publ_section_title
;
 Cyclization Reactions of 3,4-Diazaheptatrienyl Metal Compounds. Pyridines
 from an Anionic Analogue of the Fischer Indole Synthesis: Experiment and
 Theory
;
_journal_name_full 'Journal of Organic Chemistry'
_journal_page_first 4591
_journal_page_last 4599
_journal_paper_doi 10.1021/jo200487v
_journal_volume 76
_journal_year 2011
_chemical_formula_sum 'C20 H20 N2 O'
_chemical_formula_weight 304.38
_chemical_name_systematic
; 
 ? 
;
_space_group_IT_number 14
_symmetry_cell_setting monoclinic
_symmetry_space_group_name_Hall '-P 2ybc'
_symmetry_space_group_name_H-M 'P 1 21/c 1'
_atom_sites_solution_hydrogens geom
_atom_sites_solution_primary direct
_atom_sites_solution_secondary difmap
_audit_creation_method SHELXL-97
_cell_angle_alpha 90.00
_cell_angle_beta 107.456(1)
_cell_angle_gamma 90.00
_cell_formula_units_Z 4
_cell_length_a 12.6940(1)
_cell_length_b 16.2992(1)
_cell_length_c 8.3872(1)
_cell_measurement_reflns_used 2673
_cell_measurement_temperature 223(2)
_cell_measurement_theta_max 68.25
_cell_measurement_theta_min 0.88
_cell_volume 1655.41(3)
_computing_cell_refinement 'Collect (Nonius B.V., 1998)'
_computing_data_collection 'Collect (Nonius B.V., 1998)'
_computing_data_reduction 'Denzo-SMN (Otwinowski & Minor, 1997)'
_computing_molecular_graphics 'XP (BrukerAXS, 2000)'
_computing_publication_material 'SHELXL-97 (Sheldrick, 1997)'
_computing_structure_refinement 'SHELXL-97 (Sheldrick, 1997)'
_computing_structure_solution 'SHELXS-97 (Sheldrick, 1990)'
_diffrn_ambient_temperature 223(2)
_diffrn_measured_fraction_theta_full 0.964
_diffrn_measured_fraction_theta_max 0.964
_diffrn_measurement_device_type 'Nonius KappaCCD APEXII'
_diffrn_measurement_method '\w and \f scans'
_diffrn_radiation_monochromator graphite
_diffrn_radiation_source 'fine-focus sealed tube'
_diffrn_radiation_type CuK\a
_diffrn_radiation_wavelength 1.54178
_diffrn_reflns_av_R_equivalents 0.040
_diffrn_reflns_av_sigmaI/netI 0.0269
_diffrn_reflns_limit_h_max 14
_diffrn_reflns_limit_h_min -14
_diffrn_reflns_limit_k_max 18
_diffrn_reflns_limit_k_min -19
_diffrn_reflns_limit_l_max 9
_diffrn_reflns_limit_l_min -9
_diffrn_reflns_number 10952
_diffrn_reflns_theta_full 67.52
_diffrn_reflns_theta_max 67.52
_diffrn_reflns_theta_min 4.55
_exptl_absorpt_coefficient_mu 0.595
_exptl_absorpt_correction_T_max 0.9709
_exptl_absorpt_correction_T_min 0.7553
_exptl_absorpt_correction_type multi-scan
_exptl_absorpt_process_details 'Denzo (Otwinowski, Borek, Majewski & Minor, 2003)'
_exptl_crystal_colour yellow
_exptl_crystal_density_diffrn 1.221
_exptl_crystal_description plate
_exptl_crystal_F_000 648
_exptl_crystal_size_max 0.50
_exptl_crystal_size_mid 0.20
_exptl_crystal_size_min 0.05
_refine_diff_density_max 0.274
_refine_diff_density_min -0.192
_refine_diff_density_rms 0.037
_refine_ls_extinction_method none
_refine_ls_goodness_of_fit_ref 1.038
_refine_ls_hydrogen_treatment constr
_refine_ls_matrix_type full
_refine_ls_number_parameters 209
_refine_ls_number_reflns 2865
_refine_ls_number_restraints 0
_refine_ls_restrained_S_all 1.038
_refine_ls_R_factor_all 0.0573
_refine_ls_R_factor_gt 0.0468
_refine_ls_shift/su_max 0.000
_refine_ls_shift/su_mean 0.000
_refine_ls_structure_factor_coef Fsqd
_refine_ls_weighting_details 'calc w=1/[\s^2^(Fo^2^)+(0.0618P)^2^+0.4233P] where P=(Fo^2^+2Fc^2^)/3'
_refine_ls_weighting_scheme calc
_refine_ls_wR_factor_gt 0.1187
_refine_ls_wR_factor_ref 0.1280
_reflns_number_gt 2380
_reflns_number_total 2865
_reflns_threshold_expression >2sigma(I)
_cod_data_source_file jo200487v_si_001.cif
_cod_data_source_block wue5319
_cod_database_code 4026362

loop_
_symmetry_equiv_pos_as_xyz
'x, y, z'
'-x, y+1/2, -z+1/2'
'-x, -y, -z'
'x, -y-1/2, z-1/2'

loop_
_atom_site_label
_atom_site_type_symbol
_atom_site_fract_x
_atom_site_fract_y
_atom_site_fract_z
_atom_site_U_iso_or_equiv
_atom_site_adp_type
_atom_site_occupancy
_atom_site_symmetry_multiplicity
_atom_site_calc_flag
_atom_site_refinement_flags
C1 C -0.26486(16) 0.09067(13) -0.3165(2) 0.0625(5) Uani 1 1 d .
H1A H -0.2307 0.0472 -0.2370 0.075 Uiso 1 1 calc R
H1B H -0.2759 0.1383 -0.2520 0.075 Uiso 1 1 calc R
C2 C -0.37531(16) 0.06129(13) -0.4241(2) 0.0659(5) Uani 1 1 d .
H2A H -0.3668 0.0069 -0.4686 0.079 Uiso 1 1 calc R
H2B H -0.4252 0.0559 -0.3555 0.079 Uiso 1 1 calc R
C3 C -0.42564(14) 0.11817(13) -0.5662(2) 0.0598(5) Uani 1 1 d .
H3A H -0.4468 0.1693 -0.5223 0.072 Uiso 1 1 calc R
H3B H -0.4928 0.0931 -0.6399 0.072 Uiso 1 1 calc R
C4 C -0.34808(13) 0.13782(10) -0.6664(2) 0.0470(4) Uani 1 1 d .
C5 C -0.38903(15) 0.15930(11) -0.8342(2) 0.0531(4) Uani 1 1 d .
H5 H -0.4658 0.1611 -0.8852 0.064 Uiso 1 1 calc R
C6 C -0.31937(16) 0.17793(11) -0.9270(2) 0.0577(5) Uani 1 1 d .
H6 H -0.3487 0.1917 -1.0406 0.069 Uiso 1 1 calc R
C7 C -0.20675(16) 0.17635(11) -0.8538(2) 0.0580(5) Uani 1 1 d .
H7 H -0.1591 0.1890 -0.9172 0.070 Uiso 1 1 calc R
C8 C -0.16409(14) 0.15622(10) -0.6875(2) 0.0517(4) Uani 1 1 d .
H8 H -0.0872 0.1560 -0.6377 0.062 Uiso 1 1 calc R
C9 C -0.23364(13) 0.13598(9) -0.59111(19) 0.0441(4) Uani 1 1 d .
C10 C -0.18715(14) 0.11409(10) -0.4128(2) 0.0468(4) Uani 1 1 d .
N11 N -0.08224(12) 0.11982(9) -0.34694(17) 0.0560(4) Uani 1 1 d .
N12 N -0.04431(13) 0.09456(10) -0.18053(19) 0.0632(4) Uani 1 1 d .
C13 C 0.02481(14) 0.14254(11) -0.0829(2) 0.0540(4) Uani 1 1 d .
H13 H 0.0450 0.1916 -0.1248 0.065 Uiso 1 1 calc R
C14 C 0.07237(14) 0.12247(11) 0.0909(2) 0.0544(4) Uani 1 1 d .
H14 H 0.0502 0.0734 0.1303 0.065 Uiso 1 1 calc R
C15 C 0.14605(14) 0.16933(11) 0.1993(2) 0.0531(4) Uani 1 1 d .
H15 H 0.1660 0.2186 0.1577 0.064 Uiso 1 1 calc R
C16 C 0.19921(13) 0.15194(10) 0.3765(2) 0.0473(4) Uani 1 1 d .
C17 C 0.15516(14) 0.09784(11) 0.4675(2) 0.0524(4) Uani 1 1 d .
H17 H 0.0874 0.0722 0.4143 0.063 Uiso 1 1 calc R
C18 C 0.20773(14) 0.08043(11) 0.6339(2) 0.0519(4) Uani 1 1 d .
H18 H 0.1753 0.0443 0.6929 0.062 Uiso 1 1 calc R
C19 C 0.30859(14) 0.11678(10) 0.7127(2) 0.0486(4) Uani 1 1 d .
C20 C 0.35365(14) 0.17172(11) 0.6249(2) 0.0532(4) Uani 1 1 d .
H20 H 0.4217 0.1970 0.6781 0.064 Uiso 1 1 calc R
C21 C 0.29951(14) 0.18936(10) 0.4612(2) 0.0520(4) Uani 1 1 d .
H21 H 0.3305 0.2276 0.4043 0.062 Uiso 1 1 calc R
O22 O 0.36911(11) 0.10341(8) 0.87468(15) 0.0652(4) Uani 1 1 d .
C23 C 0.32625(19) 0.04758(13) 0.9708(2) 0.0740(6) Uani 1 1 d .
H23A H 0.2592 0.0700 0.9862 0.111 Uiso 1 1 calc R
H23B H 0.3805 0.0392 1.0789 0.111 Uiso 1 1 calc R
H23C H 0.3099 -0.0045 0.9125 0.111 Uiso 1 1 calc R

loop_
_atom_site_aniso_label
_atom_site_aniso_U_11
_atom_site_aniso_U_22
_atom_site_aniso_U_33
_atom_site_aniso_U_23
_atom_site_aniso_U_13
_atom_site_aniso_U_12
C1 0.0593(11) 0.0845(14) 0.0450(10) 0.0061(9) 0.0175(9) -0.0079(9)
C2 0.0569(11) 0.0835(14) 0.0603(11) 0.0084(10) 0.0220(9) -0.0111(10)
C3 0.0448(10) 0.0773(13) 0.0576(11) 0.0003(9) 0.0158(9) -0.0071(8)
C4 0.0480(9) 0.0486(9) 0.0437(9) -0.0041(7) 0.0128(7) -0.0018(7)
C5 0.0523(10) 0.0547(10) 0.0474(9) -0.0027(7) 0.0075(8) 0.0014(8)
C6 0.0745(13) 0.0557(10) 0.0416(9) 0.0037(8) 0.0155(9) 0.0056(9)
C7 0.0704(12) 0.0593(11) 0.0527(10) 0.0068(8) 0.0310(9) 0.0056(9)
C8 0.0481(9) 0.0554(10) 0.0544(10) 0.0033(8) 0.0195(8) 0.0009(8)
C9 0.0464(9) 0.0437(8) 0.0426(9) -0.0019(7) 0.0139(7) -0.0016(7)
C10 0.0474(9) 0.0478(9) 0.0437(9) -0.0005(7) 0.0116(8) -0.0034(7)
N11 0.0491(9) 0.0642(9) 0.0486(8) 0.0080(7) 0.0052(7) -0.0061(7)
N12 0.0576(9) 0.0695(10) 0.0507(9) 0.0101(7) -0.0015(7) -0.0102(8)
C13 0.0444(9) 0.0614(10) 0.0531(10) 0.0052(8) 0.0099(8) -0.0004(8)
C14 0.0461(9) 0.0591(10) 0.0528(10) 0.0066(8) 0.0070(8) -0.0008(8)
C15 0.0498(10) 0.0559(10) 0.0521(10) 0.0025(8) 0.0131(8) 0.0015(8)
C16 0.0431(9) 0.0488(9) 0.0495(9) -0.0019(7) 0.0128(7) 0.0027(7)
C17 0.0417(9) 0.0571(10) 0.0560(10) -0.0009(8) 0.0109(8) -0.0012(7)
C18 0.0510(10) 0.0527(10) 0.0533(10) 0.0026(8) 0.0178(8) 0.0003(7)
C19 0.0510(9) 0.0491(9) 0.0433(9) -0.0048(7) 0.0109(8) 0.0048(7)
C20 0.0467(9) 0.0586(10) 0.0524(10) -0.0066(8) 0.0119(8) -0.0070(8)
C21 0.0518(10) 0.0537(10) 0.0521(10) -0.0022(8) 0.0177(8) -0.0055(8)
O22 0.0714(9) 0.0691(8) 0.0470(7) 0.0025(6) 0.0051(6) -0.0085(6)
C23 0.0905(15) 0.0728(13) 0.0538(11) 0.0092(10) 0.0143(11) -0.0015(11)

loop_
_atom_type_symbol
_atom_type_description
_atom_type_scat_dispersion_real
_atom_type_scat_dispersion_imag
_atom_type_scat_source
C C 0.0181 0.0091 'International Tables Vol C Tables 4.2.6.8 and 6.1.1.4'
H H 0.0000 0.0000 'International Tables Vol C Tables 4.2.6.8 and 6.1.1.4'
N N 0.0311 0.0180 'International Tables Vol C Tables 4.2.6.8 and 6.1.1.4'
O O 0.0492 0.0322 'International Tables Vol C Tables 4.2.6.8 and 6.1.1.4'

loop_
_geom_angle_atom_site_label_1
_geom_angle_atom_site_label_2
_geom_angle_atom_site_label_3
_geom_angle
C2 C1 C10 113.85(15)
C2 C1 H1A 108.8
C10 C1 H1A 108.8
C2 C1 H1B 108.8
C10 C1 H1B 108.8
H1A C1 H1B 107.7
C3 C2 C1 112.38(16)
C3 C2 H2A 109.1
C1 C2 H2A 109.1
C3 C2 H2B 109.1
C1 C2 H2B 109.1
H2A C2 H2B 107.9
C2 C3 C4 112.44(15)
C2 C3 H3A 109.1
C4 C3 H3A 109.1
C2 C3 H3B 109.1
C4 C3 H3B 109.1
H3A C3 H3B 107.8
C5 C4 C9 118.96(15)
C5 C4 C3 120.59(15)
C9 C4 C3 120.44(14)
C6 C5 C4 121.30(16)
C6 C5 H5 119.4
C4 C5 H5 119.4
C7 C6 C5 120.08(16)
C7 C6 H6 120.0
C5 C6 H6 120.0
C8 C7 C6 119.80(16)
C8 C7 H7 120.1
C6 C7 H7 120.1
C7 C8 C9 121.04(16)
C7 C8 H8 119.5
C9 C8 H8 119.5
C4 C9 C8 118.82(15)
C4 C9 C10 120.48(14)
C8 C9 C10 120.70(15)
N11 C10 C9 117.78(15)
N11 C10 C1 123.52(15)
C9 C10 C1 118.62(14)
C10 N11 N12 114.29(15)
C13 N12 N11 115.26(15)
N12 C13 C14 120.74(17)
N12 C13 H13 119.6
C14 C13 H13 119.6
C15 C14 C13 123.82(17)
C15 C14 H14 118.1
C13 C14 H14 118.1
C14 C15 C16 126.68(17)
C14 C15 H15 116.7
C16 C15 H15 116.7
C17 C16 C21 116.94(15)
C17 C16 C15 122.82(15)
C21 C16 C15 120.23(15)
C18 C17 C16 122.19(16)
C18 C17 H17 118.9
C16 C17 H17 118.9
C19 C18 C17 119.37(16)
C19 C18 H18 120.3
C17 C18 H18 120.3
O22 C19 C18 124.82(16)
O22 C19 C20 115.70(15)
C18 C19 C20 119.48(15)
C21 C20 C19 120.34(16)
C21 C20 H20 119.8
C19 C20 H20 119.8
C20 C21 C16 121.64(16)
C20 C21 H21 119.2
C16 C21 H21 119.2
C19 O22 C23 117.94(15)
O22 C23 H23A 109.5
O22 C23 H23B 109.5
H23A C23 H23B 109.5
O22 C23 H23C 109.5
H23A C23 H23C 109.5
H23B C23 H23C 109.5

loop_
_geom_bond_atom_site_label_1
_geom_bond_atom_site_label_2
_geom_bond_distance
C1 C2 1.500(3)
C1 C10 1.500(2)
C1 H1A 0.9800
C1 H1B 0.9800
C2 C3 1.494(3)
C2 H2A 0.9800
C2 H2B 0.9800
C3 C4 1.508(2)
C3 H3A 0.9800
C3 H3B 0.9800
C4 C5 1.391(2)
C4 C9 1.400(2)
C5 C6 1.376(3)
C5 H5 0.9400
C6 C7 1.377(3)
C6 H6 0.9400
C7 C8 1.376(2)
C7 H7 0.9400
C8 C9 1.404(2)
C8 H8 0.9400
C9 C10 1.477(2)
C10 N11 1.283(2)
N11 N12 1.395(2)
N12 C13 1.273(2)
C13 C14 1.438(2)
C13 H13 0.9400
C14 C15 1.332(2)
C14 H14 0.9400
C15 C16 1.464(2)
C15 H15 0.9400
C16 C17 1.389(2)
C16 C21 1.398(2)
C17 C18 1.384(2)
C17 H17 0.9400
C18 C19 1.385(2)
C18 H18 0.9400
C19 O22 1.3629(19)
C19 C20 1.387(2)
C20 C21 1.369(2)
C20 H20 0.9400
C21 H21 0.9400
O22 C23 1.427(2)
C23 H23A 0.9700
C23 H23B 0.9700
C23 H23C 0.9700

loop_
_geom_torsion_atom_site_label_1
_geom_torsion_atom_site_label_2
_geom_torsion_atom_site_label_3
_geom_torsion_atom_site_label_4
_geom_torsion
C10 C1 C2 C3 -49.6(2)
C1 C2 C3 C4 52.0(2)
C2 C3 C4 C5 153.14(17)
C2 C3 C4 C9 -27.9(2)
C9 C4 C5 C6 0.6(3)
C3 C4 C5 C6 179.56(17)
C4 C5 C6 C7 -0.7(3)
C5 C6 C7 C8 -0.1(3)
C6 C7 C8 C9 0.9(3)
C5 C4 C9 C8 0.2(2)
C3 C4 C9 C8 -178.74(16)
C5 C4 C9 C10 179.51(15)
C3 C4 C9 C10 0.5(2)
C7 C8 C9 C4 -1.0(3)
C7 C8 C9 C10 179.74(15)
C4 C9 C10 N11 -174.48(16)
C8 C9 C10 N11 4.8(2)
C4 C9 C10 C1 2.4(2)
C8 C9 C10 C1 -178.31(16)
C2 C1 C10 N11 -161.02(18)
C2 C1 C10 C9 22.2(2)
C9 C10 N11 N12 -177.24(14)
C1 C10 N11 N12 6.0(3)
C10 N11 N12 C13 -133.95(18)
N11 N12 C13 C14 -178.37(16)
N12 C13 C14 C15 179.14(18)
C13 C14 C15 C16 -178.76(16)
C14 C15 C16 C17 -21.1(3)
C14 C15 C16 C21 157.90(18)
C21 C16 C17 C18 -0.7(2)
C15 C16 C17 C18 178.34(16)
C16 C17 C18 C19 -1.1(3)
C17 C18 C19 O22 -178.79(15)
C17 C18 C19 C20 1.8(2)
O22 C19 C20 C21 179.90(15)
C18 C19 C20 C21 -0.6(3)
C19 C20 C21 C16 -1.3(3)
C17 C16 C21 C20 1.9(3)
C15 C16 C21 C20 -177.16(16)
C18 C19 O22 C23 0.4(3)
C20 C19 O22 C23 179.81(16)

loop_
_cod_related_entry_id
_cod_related_entry_database
_cod_related_entry_code
1 ChemSpider 30659384
